data_4332535
loop_
_publ_author_name
'Cordes, David B.'
'Hanton, Lyall R.'
'Spicer, Mark D.'

_publ_section_title
;
 Helices versus Zigzag Chains:&#x00A0; One-Dimensional Coordination
 Polymers of AgIand Bis(4-pyridyl)amine
;
_journal_issue 19
_journal_name_full 'Inorganic Chemistry'
_journal_page_first 7651
_journal_page_last 7664
_journal_paper_doi 10.1021/ic060487y
_journal_volume 45
_journal_year 2006
_chemical_formula_moiety 'C20 H18 Ag2 N6, 4(C2 H3 N), 2(Cl O4)'
_chemical_formula_sum 'C28 H30 Ag2 Cl2 N10 O8'
_chemical_formula_weight 921.26
_chemical_name_systematic
;
 ?
;
_space_group_IT_number 14
_symmetry_cell_setting monoclinic
_symmetry_space_group_name_Hall '-P 2ybc'
_symmetry_space_group_name_H-M 'P 1 21/c 1'
_atom_sites_solution_hydrogens geom
_atom_sites_solution_primary direct
_atom_sites_solution_secondary difmap
_audit_creation_method SHELXL-97
_cell_angle_alpha 90.00
_cell_angle_beta 91.168(6)
_cell_angle_gamma 90.00
_cell_formula_units_Z 4
_cell_length_a 7.324(2)
_cell_length_b 23.444(8)
_cell_length_c 19.550(6)
_cell_measurement_reflns_used 3181
_cell_measurement_temperature 111(2)
_cell_measurement_theta_max 25.99
_cell_measurement_theta_min 2.26
_cell_volume 3356.1(18)
_computing_cell_refinement 'Bruker SMART'
_computing_data_collection 'Bruker SMART'
_computing_data_reduction 'Bruker SAINT'
_computing_molecular_graphics 'Bruker SHELXTL'
_computing_publication_material 'Bruker SHELXTL'
_computing_structure_refinement 'SHELXL-97 (Sheldrick, 1997)'
_computing_structure_solution 'Bruker SHELXTL'
_diffrn_ambient_temperature 111(2)
_diffrn_measured_fraction_theta_full 0.972
_diffrn_measured_fraction_theta_max 0.972
_diffrn_measurement_device_type 'CCD area detector'
_diffrn_measurement_method 'phi and omega scans'
_diffrn_radiation_monochromator graphite
_diffrn_radiation_source 'fine-focus sealed tube'
_diffrn_radiation_type MoK\a
_diffrn_radiation_wavelength 0.71073
_diffrn_reflns_av_R_equivalents 0.0781
_diffrn_reflns_av_sigmaI/netI 0.0887
_diffrn_reflns_limit_h_max 9
_diffrn_reflns_limit_h_min -8
_diffrn_reflns_limit_k_max 27
_diffrn_reflns_limit_k_min -29
_diffrn_reflns_limit_l_max 21
_diffrn_reflns_limit_l_min -24
_diffrn_reflns_number 25136
_diffrn_reflns_theta_full 26.46
_diffrn_reflns_theta_max 26.46
_diffrn_reflns_theta_min 2.03
_exptl_absorpt_coefficient_mu 1.391
_exptl_absorpt_correction_T_max 0.907
_exptl_absorpt_correction_T_min 0.781663
_exptl_absorpt_correction_type multi-scan
_exptl_absorpt_process_details 'Bruker SADABS, 1996'
_exptl_crystal_colour colourless
_exptl_crystal_density_diffrn 1.823
_exptl_crystal_density_method 'not measured'
_exptl_crystal_description plate
_exptl_crystal_F_000 1840
_exptl_crystal_size_max 0.70
_exptl_crystal_size_mid 0.10
_exptl_crystal_size_min 0.07
_refine_diff_density_max 3.027
_refine_diff_density_min -0.913
_refine_diff_density_rms 0.221
_refine_ls_extinction_method none
_refine_ls_goodness_of_fit_ref 1.063
_refine_ls_hydrogen_treatment constr
_refine_ls_matrix_type full
_refine_ls_number_parameters 455
_refine_ls_number_reflns 6744
_refine_ls_number_restraints 0
_refine_ls_restrained_S_all 1.063
_refine_ls_R_factor_all 0.1686
_refine_ls_R_factor_gt 0.1060
_refine_ls_shift/su_max 0.001
_refine_ls_shift/su_mean 0.000
_refine_ls_structure_factor_coef Fsqd
_refine_ls_weighting_details 'calc w=1/[\s^2^(Fo^2^)+(0.0831P)^2^+87.5623P] where P=(Fo^2^+2Fc^2^)/3'
_refine_ls_weighting_scheme calc
_refine_ls_wR_factor_gt 0.2558
_refine_ls_wR_factor_ref 0.2883
_reflns_number_gt 3719
_reflns_number_total 6744
_reflns_threshold_expression >2sigma(I)
_cod_data_source_file ic060487ysup1.cif
_cod_data_source_block dcbmrr
_cod_depositor_comments
;
The following automatic conversions were performed:

'_symmetry_cell_setting' value 'Monoclinic' changed to 'monoclinic'
according to /home/saulius/struct/CIF-dictionaries/cif_core.dic
dictionary named 'cif_core.dic' version 2.4.2 from 2011-04-26.

Automatic conversion script
Id: cif_fix_values 1891 2012-01-12 08:04:46Z andrius 
;
_cod_original_cell_volume 3356.3(19)
_cod_original_sg_symbol_H-M 'P 21/c'
_cod_database_code 4332535

loop_
_symmetry_equiv_pos_as_xyz
'x, y, z'
'-x, y+1/2, -z+1/2'
'-x, -y, -z'
'x, -y-1/2, z-1/2'

loop_
_atom_site_label
_atom_site_type_symbol
_atom_site_fract_x
_atom_site_fract_y
_atom_site_fract_z
_atom_site_U_iso_or_equiv
_atom_site_adp_type
_atom_site_occupancy
_atom_site_symmetry_multiplicity
_atom_site_calc_flag
_atom_site_refinement_flags
C1 C 0.3144(17) 0.9016(5) 0.6002(6) 0.027(3) Uani 1 1 d .
H1 H 0.3488 0.9328 0.6287 0.032 Uiso 1 1 calc R
C2 C 0.3168(19) 0.8484(6) 0.6275(6) 0.032(3) Uani 1 1 d .
H2 H 0.3484 0.8431 0.6744 0.039 Uiso 1 1 calc R
C3 C 0.2733(16) 0.8017(5) 0.5871(6) 0.022(3) Uani 1 1 d .
C4 C 0.2159(17) 0.8126(5) 0.5209(6) 0.024(3) Uani 1 1 d .
H4 H 0.1761 0.7821 0.4922 0.029 Uiso 1 1 calc R
C5 C 0.2163(16) 0.8674(5) 0.4961(6) 0.022(3) Uani 1 1 d .
H5 H 0.1800 0.8736 0.4497 0.026 Uiso 1 1 calc R
C6 C 0.2399(18) 0.5951(5) 0.6074(6) 0.027(3) Uani 1 1 d .
H6 H 0.2185 0.5648 0.6385 0.033 Uiso 1 1 calc R
C7 C 0.2444(19) 0.6488(5) 0.6323(6) 0.031(3) Uani 1 1 d .
H7 H 0.2284 0.6549 0.6798 0.037 Uiso 1 1 calc R
C8 C 0.2719(17) 0.6949(5) 0.5897(6) 0.024(3) Uani 1 1 d .
C9 C 0.2994(18) 0.6823(5) 0.5211(6) 0.026(3) Uani 1 1 d .
H9 H 0.3239 0.7122 0.4898 0.032 Uiso 1 1 calc R
C10 C 0.2914(17) 0.6272(5) 0.4984(6) 0.024(3) Uani 1 1 d .
H10 H 0.3057 0.6204 0.4509 0.029 Uiso 1 1 calc R
C11 C 0.1905(18) 0.3659(6) 0.5000(6) 0.029(3) Uani 1 1 d .
H11 H 0.1650 0.3726 0.5467 0.035 Uiso 1 1 calc R
C12 C 0.1727(17) 0.3111(5) 0.4748(7) 0.026(3) Uani 1 1 d .
H12 H 0.1299 0.2814 0.5033 0.031 Uiso 1 1 calc R
C13 C 0.2167(17) 0.3001(5) 0.4090(6) 0.023(3) Uani 1 1 d .
C14 C 0.2746(19) 0.3460(5) 0.3695(6) 0.030(3) Uani 1 1 d .
H14 H 0.3059 0.3406 0.3231 0.036 Uiso 1 1 calc R
C15 C 0.2855(18) 0.3987(5) 0.3983(6) 0.027(3) Uani 1 1 d .
H15 H 0.3272 0.4294 0.3711 0.032 Uiso 1 1 calc R
C16 C 0.3031(16) 0.1270(5) 0.4930(6) 0.021(3) Uani 1 1 d .
H16 H 0.3537 0.1202 0.5373 0.025 Uiso 1 1 calc R
C17 C 0.2864(17) 0.1824(5) 0.4710(6) 0.028(3) Uani 1 1 d .
H17 H 0.3221 0.2129 0.5002 0.034 Uiso 1 1 calc R
C18 C 0.2168(17) 0.1935(5) 0.4057(6) 0.022(3) Uani 1 1 d .
C19 C 0.1676(19) 0.1460(5) 0.3655(7) 0.031(3) Uani 1 1 d .
H19 H 0.1212 0.1508 0.3202 0.037 Uiso 1 1 calc R
C20 C 0.1881(18) 0.0928(5) 0.3931(6) 0.029(3) Uani 1 1 d .
H20 H 0.1538 0.0611 0.3655 0.034 Uiso 1 1 calc R
C31 C -0.0531(19) 0.9279(6) 0.3599(8) 0.038(3) Uani 1 1 d .
C32 C -0.067(3) 0.8807(6) 0.3128(9) 0.055(4) Uani 1 1 d .
H32A H -0.0229 0.8459 0.3355 0.082 Uiso 1 1 calc R
H32B H 0.0081 0.8885 0.2728 0.082 Uiso 1 1 calc R
H32C H -0.1943 0.8756 0.2980 0.082 Uiso 1 1 calc R
C41 C 0.549(2) 0.7569(6) 0.2969(7) 0.039(3) Uani 1 1 d .
C42 C 0.561(2) 0.7661(10) 0.3704(8) 0.070(6) Uani 1 1 d .
H42A H 0.4700 0.7947 0.3834 0.105 Uiso 1 1 calc R
H42B H 0.6832 0.7797 0.3832 0.105 Uiso 1 1 calc R
H42C H 0.5361 0.7302 0.3942 0.105 Uiso 1 1 calc R
C51 C 0.5292(18) 0.5558(7) 0.3426(10) 0.049(4) Uani 1 1 d .
C52 C 0.584(2) 0.5928(7) 0.2875(8) 0.052(4) Uani 1 1 d .
H52A H 0.5005 0.6254 0.2844 0.078 Uiso 1 1 calc R
H52B H 0.5796 0.5716 0.2443 0.078 Uiso 1 1 calc R
H52C H 0.7085 0.6064 0.2965 0.078 Uiso 1 1 calc R
C61 C 0.038(2) 0.5386(6) 0.3391(7) 0.037(3) Uani 1 1 d .
C62 C 0.093(2) 0.5397(8) 0.2670(8) 0.054(4) Uani 1 1 d .
H62A H 0.2140 0.5226 0.2630 0.081 Uiso 1 1 calc R
H62B H 0.0956 0.5792 0.2508 0.081 Uiso 1 1 calc R
H62C H 0.0042 0.5179 0.2392 0.081 Uiso 1 1 calc R
N1 N 0.2647(15) 0.9123(4) 0.5337(5) 0.026(2) Uani 1 1 d .
N2 N 0.2775(17) 0.7484(4) 0.6169(5) 0.032(3) Uani 1 1 d .
H2A H 0.2852 0.7490 0.6618 0.039 Uiso 1 1 calc R
N3 N 0.2643(15) 0.5817(4) 0.5400(5) 0.026(2) Uani 1 1 d .
N4 N 0.2414(14) 0.4093(4) 0.4618(5) 0.022(2) Uani 1 1 d .
N5 N 0.1991(17) 0.2466(4) 0.3767(6) 0.033(3) Uani 1 1 d .
H5A H 0.1736 0.2473 0.3325 0.040 Uiso 1 1 calc R
N6 N 0.2519(15) 0.0824(4) 0.4551(5) 0.026(2) Uani 1 1 d .
N31 N -0.0426(18) 0.9651(5) 0.3967(6) 0.039(3) Uani 1 1 d .
N41 N 0.536(2) 0.7482(6) 0.2397(7) 0.059(4) Uani 1 1 d .
N51 N 0.4841(18) 0.5306(6) 0.3882(7) 0.044(3) Uani 1 1 d .
N61 N -0.0057(17) 0.5344(5) 0.3937(6) 0.038(3) Uani 1 1 d .
O11 O 0.404(3) 0.8877(7) 0.3353(11) 0.128(7) Uani 1 1 d .
O12 O 0.5759(18) 0.9394(8) 0.2615(8) 0.101(6) Uani 1 1 d .
O13 O 0.2684(16) 0.9601(6) 0.2718(7) 0.069(4) Uani 1 1 d .
O14 O 0.470(3) 0.9796(9) 0.3589(10) 0.128(7) Uani 1 1 d .
O21 O -0.0916(18) 0.6794(7) 0.3291(8) 0.084(4) Uani 1 1 d .
O22 O 0.2206(17) 0.6756(6) 0.3237(7) 0.070(4) Uani 1 1 d .
O23 O 0.075(2) 0.7513(5) 0.3744(6) 0.076(4) Uani 1 1 d .
O24 O 0.0570(19) 0.7425(6) 0.2585(5) 0.066(4) Uani 1 1 d .
Cl1 Cl 0.4304(4) 0.94193(14) 0.30486(17) 0.0322(7) Uani 1 1 d .
Cl2 Cl 0.0684(5) 0.71163(15) 0.32134(18) 0.0377(8) Uani 1 1 d .
Ag1 Ag 0.25668(16) 0.99716(4) 0.49520(5) 0.0345(3) Uani 1 1 d .
Ag2 Ag 0.25178(17) 0.49584(4) 0.50298(5) 0.0392(3) Uani 1 1 d .

loop_
_atom_site_aniso_label
_atom_site_aniso_U_11
_atom_site_aniso_U_22
_atom_site_aniso_U_33
_atom_site_aniso_U_23
_atom_site_aniso_U_13
_atom_site_aniso_U_12
C1 0.034(8) 0.017(6) 0.029(7) -0.006(5) 0.008(5) -0.008(5)
C2 0.051(9) 0.030(8) 0.016(6) -0.008(5) 0.002(5) -0.002(6)
C3 0.027(7) 0.011(6) 0.028(7) -0.002(5) 0.000(5) 0.002(5)
C4 0.045(8) 0.014(6) 0.012(6) -0.006(4) -0.002(5) 0.001(5)
C5 0.029(7) 0.017(6) 0.019(6) -0.001(5) -0.001(5) 0.003(5)
C6 0.045(8) 0.013(6) 0.024(7) 0.005(5) 0.005(5) -0.004(5)
C7 0.054(9) 0.026(7) 0.012(6) 0.005(5) 0.001(5) 0.006(6)
C8 0.038(8) 0.012(6) 0.022(6) -0.002(5) -0.011(5) -0.001(5)
C9 0.045(8) 0.015(6) 0.019(6) 0.003(5) 0.009(5) 0.006(5)
C10 0.031(7) 0.030(7) 0.012(6) -0.001(5) 0.004(5) 0.002(5)
C11 0.035(8) 0.035(8) 0.018(6) 0.002(5) 0.004(5) 0.006(6)
C12 0.028(7) 0.017(6) 0.033(7) 0.007(5) 0.002(5) 0.003(5)
C13 0.028(7) 0.013(6) 0.028(7) 0.002(5) -0.002(5) 0.001(5)
C14 0.060(9) 0.014(6) 0.016(6) -0.003(5) 0.016(6) 0.008(6)
C15 0.041(8) 0.024(7) 0.016(6) 0.008(5) 0.010(5) 0.006(5)
C16 0.030(7) 0.014(6) 0.019(6) -0.004(5) 0.005(5) 0.001(5)
C17 0.030(7) 0.027(7) 0.028(7) -0.016(5) 0.010(5) -0.006(5)
C18 0.031(7) 0.016(6) 0.020(6) 0.000(5) 0.000(5) -0.003(5)
C19 0.049(9) 0.016(6) 0.028(7) -0.007(5) -0.003(6) 0.001(5)
C20 0.046(8) 0.020(7) 0.020(6) -0.001(5) 0.000(5) -0.009(6)
C31 0.032(8) 0.030(8) 0.051(9) 0.011(7) 0.002(6) 0.005(6)
C32 0.074(13) 0.027(8) 0.063(11) -0.004(8) -0.003(9) 0.001(8)
C41 0.056(10) 0.039(9) 0.020(8) -0.002(6) -0.004(6) -0.004(7)
C42 0.052(11) 0.136(19) 0.023(8) -0.022(10) 0.002(7) -0.010(11)
C51 0.017(8) 0.035(9) 0.096(14) -0.020(9) 0.007(8) 0.001(6)
C52 0.054(11) 0.058(11) 0.045(9) 0.000(8) 0.000(7) -0.016(8)
C61 0.048(9) 0.036(8) 0.027(8) 0.015(6) 0.000(6) 0.000(6)
C62 0.063(12) 0.057(11) 0.042(9) -0.022(8) 0.013(8) -0.014(8)
N1 0.048(7) 0.010(5) 0.021(5) 0.003(4) -0.001(4) 0.000(4)
N2 0.067(8) 0.009(5) 0.020(5) -0.003(4) -0.011(5) 0.004(5)
N3 0.043(7) 0.008(5) 0.028(6) 0.000(4) 0.001(5) 0.005(4)
N4 0.037(6) 0.012(5) 0.018(5) -0.001(4) 0.007(4) 0.001(4)
N5 0.059(8) 0.021(6) 0.020(6) -0.002(4) -0.003(5) 0.002(5)
N6 0.047(7) 0.012(5) 0.018(5) 0.000(4) 0.003(4) 0.001(4)
N31 0.059(9) 0.020(6) 0.039(7) 0.006(5) 0.008(6) 0.001(5)
N41 0.070(11) 0.078(12) 0.028(8) 0.013(7) -0.006(6) -0.014(8)
N51 0.046(8) 0.042(8) 0.044(8) 0.008(6) 0.016(6) -0.009(6)
N61 0.053(8) 0.028(6) 0.033(7) 0.002(5) 0.005(6) -0.003(5)
O11 0.140(16) 0.082(12) 0.162(18) 0.078(12) -0.005(13) -0.002(11)
O12 0.050(9) 0.172(17) 0.082(10) 0.041(11) 0.016(7) 0.041(10)
O13 0.044(7) 0.095(11) 0.067(8) 0.022(7) 0.017(6) 0.008(6)
O14 0.130(16) 0.134(16) 0.120(15) -0.071(13) 0.004(12) -0.037(13)
O21 0.049(8) 0.098(12) 0.105(12) 0.030(9) -0.006(7) -0.005(7)
O22 0.065(9) 0.071(9) 0.075(9) 0.024(7) 0.022(7) 0.021(7)
O23 0.140(14) 0.043(8) 0.044(7) -0.017(5) -0.024(8) 0.014(7)
O24 0.091(10) 0.093(10) 0.015(6) 0.004(6) 0.008(5) 0.006(7)
Cl1 0.0311(18) 0.0299(17) 0.0359(18) -0.0029(14) 0.0074(13) -0.0001(13)
Cl2 0.045(2) 0.0333(19) 0.0347(18) 0.0006(15) 0.0011(14) -0.0018(15)
Ag1 0.0651(8) 0.0106(5) 0.0281(6) 0.0032(4) 0.0048(5) 0.0002(5)
Ag2 0.0826(9) 0.0096(5) 0.0252(6) -0.0016(4) -0.0015(5) -0.0008(5)

loop_
_atom_type_symbol
_atom_type_description
_atom_type_scat_dispersion_real
_atom_type_scat_dispersion_imag
_atom_type_scat_source
C C 0.0033 0.0016 'International Tables Vol C Tables 4.2.6.8 and 6.1.1.4'
H H 0.0000 0.0000 'International Tables Vol C Tables 4.2.6.8 and 6.1.1.4'
N N 0.0061 0.0033 'International Tables Vol C Tables 4.2.6.8 and 6.1.1.4'
O O 0.0106 0.0060 'International Tables Vol C Tables 4.2.6.8 and 6.1.1.4'
Cl Cl 0.1484 0.1585 'International Tables Vol C Tables 4.2.6.8 and 6.1.1.4'
Ag Ag -0.8971 1.1015 'International Tables Vol C Tables 4.2.6.8 and 6.1.1.4'

loop_
_geom_angle_atom_site_label_1
_geom_angle_atom_site_label_2
_geom_angle_atom_site_label_3
_geom_angle
_geom_angle_site_symmetry_3
C2 C1 N1 123.0(11) .
C1 C2 C3 120.1(12) .
C4 C3 N2 124.7(11) .
C4 C3 C2 116.9(11) .
N2 C3 C2 118.2(11) .
C5 C4 C3 120.2(11) .
N1 C5 C4 123.3(11) .
C7 C6 N3 123.9(11) .
C6 C7 C8 121.1(11) .
N2 C8 C7 119.4(11) .
N2 C8 C9 124.6(11) .
C7 C8 C9 116.0(11) .
C10 C9 C8 120.6(11) .
N3 C10 C9 123.5(11) .
N4 C11 C12 122.8(11) .
C13 C12 C11 119.6(11) .
C12 C13 C14 117.2(11) .
C12 C13 N5 125.1(11) .
C14 C13 N5 117.6(11) .
C15 C14 C13 119.2(11) .
N4 C15 C14 123.4(11) .
N6 C16 C17 123.1(11) .
C16 C17 C18 119.6(11) .
N5 C18 C17 125.4(11) .
N5 C18 C19 117.9(11) .
C17 C18 C19 116.7(11) .
C20 C19 C18 118.6(12) .
N6 C20 C19 124.7(12) .
N31 C31 C32 179.8(18) .
N41 C41 C42 177.7(18) .
N51 C51 C52 174.8(17) .
N61 C61 C62 175.9(16) .
C5 N1 C1 116.3(10) .
C5 N1 Ag1 122.7(8) .
C1 N1 Ag1 120.9(8) .
C8 N2 C3 132.1(11) .
C10 N3 C6 114.8(10) .
C10 N3 Ag2 122.8(8) .
C6 N3 Ag2 122.4(8) .
C15 N4 C11 117.7(11) .
C15 N4 Ag2 121.1(8) .
C11 N4 Ag2 121.1(8) .
C18 N5 C13 127.9(11) .
C20 N6 C16 117.3(10) .
C20 N6 Ag1 120.9(8) 1_545
C16 N6 Ag1 121.7(8) 1_545
O12 Cl1 O14 110.0(12) .
O12 Cl1 O13 112.8(8) .
O14 Cl1 O13 108.3(11) .
O12 Cl1 O11 109.4(12) .
O14 Cl1 O11 106.0(13) .
O13 Cl1 O11 110.1(10) .
O23 Cl2 O22 111.4(9) .
O23 Cl2 O21 107.0(10) .
O22 Cl2 O21 109.8(9) .
O23 Cl2 O24 107.6(8) .
O22 Cl2 O24 111.6(8) .
O21 Cl2 O24 109.4(9) .
N1 Ag1 N6 179.0(4) 1_565
N3 Ag2 N4 178.1(4) .

loop_
_geom_bond_atom_site_label_1
_geom_bond_atom_site_label_2
_geom_bond_distance
_geom_bond_site_symmetry_2
C1 C2 1.357(18) .
C1 N1 1.367(16) .
C2 C3 1.383(17) .
C3 C4 1.377(16) .
C3 N2 1.379(15) .
C4 C5 1.375(16) .
C5 N1 1.327(15) .
C6 C7 1.349(17) .
C6 N3 1.369(16) .
C7 C8 1.381(17) .
C8 N2 1.362(15) .
C8 C9 1.393(16) .
C9 C10 1.365(17) .
C10 N3 1.360(15) .
C11 N4 1.320(16) .
C11 C12 1.380(18) .
C12 C13 1.356(17) .
C13 C14 1.397(16) .
C13 N5 1.408(15) .
C14 C15 1.358(17) .
C15 N4 1.312(14) .
C16 N6 1.331(15) .
C16 C17 1.372(17) .
C17 C18 1.390(18) .
C18 N5 1.373(15) .
C18 C19 1.405(17) .
C19 C20 1.366(17) .
C20 N6 1.312(16) .
C31 N31 1.132(18) .
C31 C32 1.44(2) .
C41 N41 1.140(18) .
C41 C42 1.45(2) .
C51 N51 1.12(2) .
C51 C52 1.45(2) .
C61 N61 1.125(16) .
C61 C62 1.474(19) .
N1 Ag1 2.127(10) .
N3 Ag2 2.141(10) .
N4 Ag2 2.183(9) .
N6 Ag1 2.148(10) 1_545
O11 Cl1 1.418(15) .
O12 Cl1 1.376(13) .
O13 Cl1 1.406(13) .
O14 Cl1 1.402(16) .
O21 Cl2 1.405(14) .
O22 Cl2 1.399(12) .
O23 Cl2 1.393(11) .
O24 Cl2 1.427(11) .
Ag1 N6 2.148(10) 1_565
